data_7207056
loop_
_publ_author_name
'Kan, Wei-Qiu'
'Ma, Jian-Fang'
'Liu, Bo'
'Yang, Jin'

_publ_section_title
;
 A series of coordination polymers based on
 5,5&#x2032;-(ethane-1,2-diyl)-bis(oxy)diisophthalic acid and structurally
 related N-donor ligands: syntheses, structures and properties
;
_journal_issue 1
_journal_name_full CrystEngComm
_journal_page_first 286
_journal_paper_doi 10.1039/c1ce05877k
_journal_volume 14
_journal_year 2012
_chemical_formula_moiety 'C27 H24 N4 O12 Zn3'
_chemical_formula_sum 'C27 H24 N4 O12 Zn3'
_chemical_formula_weight 792.61
_chemical_name_systematic
;
?
;
_space_group_IT_number 2
_symmetry_cell_setting triclinic
_symmetry_space_group_name_Hall '-P 1'
_symmetry_space_group_name_H-M 'P -1'
_atom_sites_solution_hydrogens geom
_atom_sites_solution_primary direct
_atom_sites_solution_secondary difmap
_audit_creation_method SHELXL-97
_cell_angle_alpha 89.398(5)
_cell_angle_beta 76.990(5)
_cell_angle_gamma 88.190(5)
_cell_formula_units_Z 2
_cell_length_a 9.536(5)
_cell_length_b 10.243(5)
_cell_length_c 15.501(5)
_cell_measurement_reflns_used 2520
_cell_measurement_temperature 293(2)
_cell_measurement_theta_max 29.2239
_cell_measurement_theta_min 3.0641
_cell_volume 1474.5(12)
_computing_cell_refinement CrysAlis
_computing_data_collection 'CrysAlis (Oxford Diffraction, 2006)'
_computing_data_reduction CrysAlis
_computing_structure_refinement 'SHELXS-97 (Sheldrick, 1997)'
_computing_structure_solution 'SHELXS-97 (Sheldrick, 1997)'
_diffrn_ambient_temperature 293(2)
_diffrn_detector_area_resol_mean 10.0
_diffrn_measured_fraction_theta_full 0.993
_diffrn_measured_fraction_theta_max 0.993
_diffrn_measurement_device_type 'Oxford Diffraction Gemini R Ultra'
_diffrn_measurement_method '\w scan'
_diffrn_radiation_monochromator graphite
_diffrn_radiation_source 'fine-focus sealed tube'
_diffrn_radiation_type MoK\a
_diffrn_radiation_wavelength 0.71069
_diffrn_reflns_av_R_equivalents 0.0408
_diffrn_reflns_av_sigmaI/netI 0.0854
_diffrn_reflns_limit_h_max 11
_diffrn_reflns_limit_h_min -11
_diffrn_reflns_limit_k_max 12
_diffrn_reflns_limit_k_min -10
_diffrn_reflns_limit_l_max 16
_diffrn_reflns_limit_l_min -18
_diffrn_reflns_number 9418
_diffrn_reflns_theta_full 25.35
_diffrn_reflns_theta_max 25.35
_diffrn_reflns_theta_min 3.07
_exptl_absorpt_coefficient_mu 2.492
_exptl_absorpt_correction_T_max 1.00000
_exptl_absorpt_correction_T_min 0.96157
_exptl_absorpt_correction_type multi-scan
_exptl_absorpt_process_details
;
CrysAlis (Oxford Diffraction, 2006)
;
_exptl_crystal_colour colourless
_exptl_crystal_density_diffrn 1.785
_exptl_crystal_density_method 'not measured'
_exptl_crystal_description block
_exptl_crystal_F_000 800
_exptl_crystal_size_max 0.20
_exptl_crystal_size_mid 0.18
_exptl_crystal_size_min 0.16
_refine_diff_density_max 0.686
_refine_diff_density_min -0.511
_refine_diff_density_rms 0.100
_refine_ls_extinction_method none
_refine_ls_goodness_of_fit_ref 1.018
_refine_ls_hydrogen_treatment constr
_refine_ls_matrix_type full
_refine_ls_number_parameters 415
_refine_ls_number_reflns 5373
_refine_ls_number_restraints 0
_refine_ls_restrained_S_all 1.018
_refine_ls_R_factor_all 0.0866
_refine_ls_R_factor_gt 0.0517
_refine_ls_shift/su_max 0.008
_refine_ls_shift/su_mean 0.001
_refine_ls_structure_factor_coef Fsqd
_refine_ls_weighting_details 'calc w=1/[\s^2^(Fo^2^)+(0.0412P)^2^+0.0000P] where P=(Fo^2^+2Fc^2^)/3'
_refine_ls_weighting_scheme calc
_refine_ls_wR_factor_gt 0.1014
_refine_ls_wR_factor_ref 0.1183
_reflns_number_gt 3707
_reflns_number_total 5373
_reflns_threshold_expression >2\s(I)
_cod_data_source_file c1ce05877k.txt
_cod_data_source_block compound-6
_cod_original_sg_symbol_H-M p-1
_cod_database_code 7207056

loop_
_symmetry_equiv_pos_as_xyz
'x, y, z'
'-x, -y, -z'

loop_
_atom_site_label
_atom_site_type_symbol
_atom_site_fract_x
_atom_site_fract_y
_atom_site_fract_z
_atom_site_U_iso_or_equiv
_atom_site_adp_type
_atom_site_occupancy
_atom_site_symmetry_multiplicity
_atom_site_calc_flag
_atom_site_refinement_flags
Zn3 Zn 0.09115(6) 0.12418(6) 0.31701(4) 0.03303(19) Uani 1 1 d .
Zn2 Zn 0.22301(6) -0.06799(5) 0.43773(4) 0.03285(19) Uani 1 1 d .
Zn1 Zn 0.93079(6) -0.70512(6) 1.18206(4) 0.03398(19) Uani 1 1 d .
O11 O 0.9233(4) -0.7884(3) 1.2966(3) 0.0386(9) Uani 1 1 d .
O6 O 0.4293(4) -0.5983(3) 0.6885(3) 0.0474(11) Uani 1 1 d .
C26 C 0.5120(6) 0.0571(6) 1.3745(4) 0.0504(17) Uani 1 1 d .
H26 H 0.4946 0.1183 1.4199 0.061 Uiso 1 1 calc R
C17 C 0.2442(5) -0.3074(5) 0.4798(4) 0.0340(13) Uani 1 1 d .
O7 O 0.2326(5) -0.2993(4) 0.4026(3) 0.0531(11) Uani 1 1 d .
O8 O 0.2392(4) -0.2055(3) 0.5279(2) 0.0368(9) Uani 1 1 d .
O2 O 0.8518(4) -0.6373(4) 1.0294(3) 0.0543(12) Uani 1 1 d .
O5 O 0.4430(4) -0.5996(4) 0.8629(3) 0.0522(11) Uani 1 1 d .
C3 C 0.3627(5) -0.7625(5) 1.0750(4) 0.0366(14) Uani 1 1 d .
N3 N 0.6163(5) -0.0579(4) 1.2605(3) 0.0383(12) Uani 1 1 d .
C7 C 0.4702(6) -0.6535(6) 0.9387(4) 0.0411(14) Uani 1 1 d .
C4 C 0.4953(5) -0.7677(5) 1.0981(4) 0.0358(14) Uani 1 1 d .
H4 H 0.5049 -0.8089 1.1503 0.043 Uiso 1 1 calc R
N2 N 0.9924(5) -0.3081(4) 1.1762(4) 0.0448(13) Uani 1 1 d .
C15 C 0.2676(6) -0.4378(5) 0.5200(4) 0.0323(13) Uani 1 1 d .
O1 O 0.7580(4) -0.7551(4) 1.1462(3) 0.0509(11) Uani 1 1 d .
C13 C 0.2439(5) -0.6712(4) 0.5165(4) 0.0299(13) Uani 1 1 d .
C11 C 0.3604(6) -0.5756(5) 0.6211(4) 0.0349(13) Uani 1 1 d .
C5 C 0.6136(5) -0.7112(5) 1.0432(4) 0.0377(14) Uani 1 1 d .
O3 O 0.2449(4) -0.8574(4) 1.2100(3) 0.0514(11) Uani 1 1 d .
C12 C 0.3132(6) -0.6845(5) 0.5852(4) 0.0332(13) Uani 1 1 d .
H12 H 0.3284 -0.7671 0.6075 0.040 Uiso 1 1 calc R
C16 C 0.3364(5) -0.4501(5) 0.5896(4) 0.0324(13) Uani 1 1 d .
H16 H 0.3659 -0.3768 0.6147 0.039 Uiso 1 1 calc R
C14 C 0.2210(6) -0.5464(5) 0.4828(4) 0.0349(13) Uani 1 1 d .
H14 H 0.1751 -0.5366 0.4361 0.042 Uiso 1 1 calc R
O4 O 0.1118(3) -0.7923(4) 1.1156(3) 0.0421(10) Uani 1 1 d .
N1 N 0.9702(5) -0.5184(4) 1.1966(3) 0.0406(12) Uani 1 1 d .
N4 N 0.4169(4) -0.0335(4) 1.3603(3) 0.0367(11) Uani 1 1 d .
C1 C 0.7534(6) -0.6999(6) 1.0735(4) 0.0378(14) Uani 1 1 d .
O12 O 0.0750(4) -0.0464(3) 0.3697(2) 0.0369(9) Uani 1 1 d .
C10 C 0.4896(7) -0.4911(6) 0.7261(4) 0.0488(16) Uani 1 1 d .
H10A H 0.4150 -0.4261 0.7496 0.059 Uiso 1 1 calc R
H10B H 0.5626 -0.4501 0.6812 0.059 Uiso 1 1 calc R
C8 C 0.3503(6) -0.7044(5) 0.9962(4) 0.0369(14) Uani 1 1 d .
H8 H 0.2611 -0.6990 0.9814 0.044 Uiso 1 1 calc R
C6 C 0.6010(6) -0.6554(5) 0.9631(4) 0.0387(14) Uani 1 1 d .
H6 H 0.6808 -0.6193 0.9258 0.046 Uiso 1 1 calc R
C20 C 1.0226(6) -0.4660(6) 1.2647(5) 0.0521(17) Uani 1 1 d .
H20 H 1.0438 -0.5132 1.3120 0.063 Uiso 1 1 calc R
C2 C 0.2296(6) -0.8082(5) 1.1375(4) 0.0366(14) Uani 1 1 d .
C9 C 0.5551(6) -0.5461(6) 0.7993(4) 0.0516(17) Uani 1 1 d .
H9A H 0.6278 -0.6129 0.7762 0.062 Uiso 1 1 calc R
H9B H 0.5999 -0.4775 0.8253 0.062 Uiso 1 1 calc R
C27 C 0.6341(6) 0.0429(6) 1.3121(5) 0.0519(18) Uani 1 1 d .
H27 H 0.7156 0.0929 1.3057 0.062 Uiso 1 1 calc R
C23 C 0.8753(6) -0.0876(6) 1.1920(5) 0.0548(19) Uani 1 1 d .
H23A H 0.8840 -0.0939 1.2530 0.066 Uiso 1 1 calc R
H23B H 0.8940 0.0017 1.1724 0.066 Uiso 1 1 calc R
C24 C 0.7237(6) -0.1187(6) 1.1875(5) 0.0548(18) Uani 1 1 d .
H24A H 0.7058 -0.0879 1.1314 0.066 Uiso 1 1 calc R
H24B H 0.7133 -0.2127 1.1899 0.066 Uiso 1 1 calc R
C21 C 1.0384(7) -0.3360(6) 1.2523(5) 0.0537(17) Uani 1 1 d .
H21 H 1.0731 -0.2780 1.2876 0.064 Uiso 1 1 calc R
C22 C 0.9880(6) -0.1780(5) 1.1355(5) 0.0545(19) Uani 1 1 d .
H22A H 0.9666 -0.1869 1.0776 0.065 Uiso 1 1 calc R
H22B H 1.0818 -0.1398 1.1275 0.065 Uiso 1 1 calc R
C19 C 0.9537(6) -0.4181(5) 1.1450(4) 0.0420(15) Uani 1 1 d .
H19 H 0.9195 -0.4239 1.0936 0.050 Uiso 1 1 calc R
C25 C 0.4838(6) -0.1015(5) 1.2913(4) 0.0406(15) Uani 1 1 d .
H25 H 0.4445 -0.1705 1.2671 0.049 Uiso 1 1 calc R
C18 C 0.1982(5) -0.7864(5) 0.4732(4) 0.0301(12) Uani 1 1 d .
O10 O 0.1999(4) -0.8980(3) 0.5102(2) 0.0355(9) Uani 1 1 d .
O9 O 0.1655(5) -0.7659(3) 0.4001(3) 0.0511(11) Uani 1 1 d .

loop_
_atom_site_aniso_label
_atom_site_aniso_U_11
_atom_site_aniso_U_22
_atom_site_aniso_U_33
_atom_site_aniso_U_23
_atom_site_aniso_U_13
_atom_site_aniso_U_12
Zn3 0.0347(4) 0.0344(3) 0.0321(4) 0.0076(3) -0.0122(3) -0.0023(3)
Zn2 0.0336(3) 0.0284(3) 0.0369(4) 0.0078(3) -0.0088(3) -0.0006(3)
Zn1 0.0261(3) 0.0407(4) 0.0368(4) 0.0063(3) -0.0110(3) -0.0003(3)
O11 0.037(2) 0.046(2) 0.034(2) 0.0082(18) -0.0122(18) 0.0077(18)
O6 0.077(3) 0.033(2) 0.043(3) 0.0021(19) -0.037(2) 0.000(2)
C26 0.035(3) 0.051(4) 0.063(5) -0.013(3) -0.003(3) -0.012(3)
C17 0.031(3) 0.038(3) 0.034(4) 0.010(3) -0.008(3) -0.007(3)
O7 0.092(3) 0.038(2) 0.037(3) 0.007(2) -0.032(2) 0.002(2)
O8 0.051(2) 0.0243(18) 0.034(2) 0.0035(17) -0.0079(18) 0.0025(17)
O2 0.030(2) 0.087(3) 0.046(3) 0.006(2) -0.0069(19) -0.017(2)
O5 0.041(2) 0.083(3) 0.038(3) 0.022(2) -0.018(2) -0.015(2)
C3 0.026(3) 0.048(3) 0.037(4) 0.007(3) -0.009(3) -0.006(3)
N3 0.031(2) 0.034(2) 0.046(3) -0.001(2) -0.001(2) -0.003(2)
C7 0.040(3) 0.054(3) 0.033(4) 0.006(3) -0.015(3) -0.008(3)
C4 0.024(3) 0.048(3) 0.036(4) 0.001(3) -0.010(2) 0.006(3)
N2 0.039(3) 0.036(3) 0.058(4) -0.006(3) -0.008(3) -0.002(2)
C15 0.040(3) 0.026(3) 0.033(4) 0.003(2) -0.012(3) 0.003(2)
O1 0.034(2) 0.076(3) 0.051(3) 0.019(2) -0.026(2) -0.012(2)
C13 0.031(3) 0.024(3) 0.034(4) 0.007(2) -0.004(2) -0.003(2)
C11 0.045(3) 0.032(3) 0.030(4) 0.006(2) -0.014(3) 0.003(3)
C5 0.030(3) 0.046(3) 0.040(4) 0.002(3) -0.013(3) -0.007(3)
O3 0.031(2) 0.079(3) 0.043(3) 0.023(2) -0.0063(19) -0.005(2)
C12 0.046(3) 0.026(3) 0.033(4) 0.006(2) -0.018(3) -0.004(2)
C16 0.034(3) 0.030(3) 0.034(4) 0.000(2) -0.009(3) -0.004(2)
C14 0.043(3) 0.038(3) 0.025(3) -0.003(2) -0.011(3) 0.006(3)
O4 0.0170(18) 0.069(3) 0.040(3) 0.004(2) -0.0077(17) 0.0056(18)
N1 0.047(3) 0.041(3) 0.037(3) 0.003(2) -0.016(2) 0.002(2)
N4 0.032(2) 0.038(2) 0.039(3) 0.004(2) -0.007(2) -0.004(2)
C1 0.027(3) 0.049(3) 0.037(4) -0.006(3) -0.007(3) 0.004(3)
O12 0.041(2) 0.0313(18) 0.044(3) 0.0095(18) -0.0203(18) -0.0053(17)
C10 0.061(4) 0.046(3) 0.045(4) -0.006(3) -0.025(3) 0.004(3)
C8 0.031(3) 0.049(3) 0.034(4) 0.001(3) -0.014(3) -0.001(3)
C6 0.028(3) 0.054(3) 0.032(4) 0.005(3) -0.002(3) -0.010(3)
C20 0.052(4) 0.060(4) 0.050(5) 0.000(3) -0.022(3) -0.009(3)
C2 0.031(3) 0.043(3) 0.036(4) 0.001(3) -0.008(3) -0.005(3)
C9 0.050(4) 0.061(4) 0.048(4) 0.006(3) -0.021(3) -0.006(3)
C27 0.044(4) 0.043(3) 0.068(5) -0.006(3) -0.008(3) -0.017(3)
C23 0.041(3) 0.043(3) 0.075(5) -0.009(3) -0.001(3) -0.003(3)
C24 0.048(4) 0.063(4) 0.052(5) -0.008(3) -0.010(3) 0.002(3)
C21 0.053(4) 0.059(4) 0.054(5) -0.013(3) -0.022(3) -0.006(3)
C22 0.044(4) 0.043(3) 0.068(5) -0.008(3) 0.006(3) -0.003(3)
C19 0.040(3) 0.042(3) 0.042(4) 0.003(3) -0.007(3) 0.005(3)
C25 0.041(3) 0.039(3) 0.042(4) -0.005(3) -0.008(3) -0.006(3)
C18 0.030(3) 0.027(3) 0.033(4) 0.003(2) -0.008(2) 0.003(2)
O10 0.043(2) 0.0256(18) 0.038(2) 0.0016(17) -0.0080(18) -0.0005(17)
O9 0.083(3) 0.032(2) 0.051(3) 0.006(2) -0.041(2) -0.012(2)

loop_
_atom_type_symbol
_atom_type_description
_atom_type_scat_dispersion_real
_atom_type_scat_dispersion_imag
_atom_type_scat_source
C C 0.0033 0.0016 'International Tables Vol C Tables 4.2.6.8 and 6.1.1.4'
H H 0.0000 0.0000 'International Tables Vol C Tables 4.2.6.8 and 6.1.1.4'
N N 0.0061 0.0033 'International Tables Vol C Tables 4.2.6.8 and 6.1.1.4'
O O 0.0106 0.0060 'International Tables Vol C Tables 4.2.6.8 and 6.1.1.4'
Zn Zn 0.2839 1.4301 'International Tables Vol C Tables 4.2.6.8 and 6.1.1.4'

loop_
_geom_angle_atom_site_label_1
_geom_angle_atom_site_label_2
_geom_angle_atom_site_label_3
_geom_angle
_geom_angle_site_symmetry_1
_geom_angle_site_symmetry_3
O11 Zn3 O12 119.01(15) 1_464 .
O11 Zn3 O3 107.92(17) 1_464 1_564
O12 Zn3 O3 115.72(17) . 1_564
O11 Zn3 O9 106.68(17) 1_464 1_565
O12 Zn3 O9 105.21(16) . 1_565
O3 Zn3 O9 100.15(18) 1_564 1_565
O11 Zn3 Zn2 146.95(11) 1_464 .
O12 Zn3 Zn2 36.33(11) . .
O3 Zn3 Zn2 104.43(13) 1_564 .
O9 Zn3 Zn2 73.62(12) 1_565 .
O12 Zn2 O8 128.01(14) . .
O12 Zn2 N4 109.95(18) . 1_554
O8 Zn2 N4 110.53(17) . 1_554
O12 Zn2 O10 102.78(15) . 1_565
O8 Zn2 O10 102.90(15) . 1_565
N4 Zn2 O10 97.42(16) 1_554 1_565
O12 Zn2 O7 87.52(14) . .
O8 Zn2 O7 58.27(14) . .
N4 Zn2 O7 94.40(16) 1_554 .
O10 Zn2 O7 160.54(15) 1_565 .
O12 Zn2 C17 109.17(16) . .
O8 Zn2 C17 29.84(17) . .
N4 Zn2 C17 103.22(17) 1_554 .
O10 Zn2 C17 132.66(17) 1_565 .
O7 Zn2 C17 28.45(15) . .
O12 Zn2 Zn3 35.65(9) . .
O8 Zn2 Zn3 161.10(11) . .
N4 Zn2 Zn3 87.75(14) 1_554 .
O10 Zn2 Zn3 78.51(11) 1_565 .
O7 Zn2 Zn3 117.48(11) . .
C17 Zn2 Zn3 143.50(14) . .
O1 Zn1 O11 106.00(16) . .
O1 Zn1 N1 120.80(19) . .
O11 Zn1 N1 106.41(19) . .
O1 Zn1 O4 114.81(18) . 1_655
O11 Zn1 O4 97.96(15) . 1_655
N1 Zn1 O4 107.99(17) . 1_655
Zn3 O11 Zn1 118.86(18) 1_646 .
C11 O6 C10 119.9(4) . .
C27 C26 N4 108.7(6) . .
C27 C26 H26 125.7 . .
N4 C26 H26 125.7 . .
O7 C17 O8 121.5(5) . .
O7 C17 C15 120.5(5) . .
O8 C17 C15 118.0(5) . .
O7 C17 Zn2 70.7(3) . .
O8 C17 Zn2 50.9(2) . .
C15 C17 Zn2 168.3(4) . .
C17 O7 Zn2 80.9(3) . .
C17 O8 Zn2 99.3(3) . .
C7 O5 C9 120.1(4) . .
C8 C3 C4 119.6(5) . .
C8 C3 C2 118.9(5) . .
C4 C3 C2 121.2(5) . .
C25 N3 C27 107.6(5) . .
C25 N3 C24 124.3(5) . .
C27 N3 C24 127.9(5) . .
O5 C7 C6 125.9(5) . .
O5 C7 C8 114.6(5) . .
C6 C7 C8 119.5(6) . .
C5 C4 C3 119.9(5) . .
C5 C4 H4 120.0 . .
C3 C4 H4 120.0 . .
C19 N2 C21 108.6(5) . .
C19 N2 C22 125.6(6) . .
C21 N2 C22 125.7(5) . .
C16 C15 C14 121.3(5) . .
C16 C15 C17 121.6(5) . .
C14 C15 C17 117.0(5) . .
C1 O1 Zn1 109.3(3) . .
C12 C13 C14 119.8(5) . .
C12 C13 C18 121.9(4) . .
C14 C13 C18 118.3(5) . .
O6 C11 C12 116.2(4) . .
O6 C11 C16 123.0(5) . .
C12 C11 C16 120.8(5) . .
C6 C5 C4 120.0(5) . .
C6 C5 C1 119.5(5) . .
C4 C5 C1 120.3(5) . .
C2 O3 Zn3 125.5(4) . 1_546
C13 C12 C11 120.3(5) . .
C13 C12 H12 119.8 . .
C11 C12 H12 119.8 . .
C15 C16 C11 118.5(5) . .
C15 C16 H16 120.8 . .
C11 C16 H16 120.8 . .
C15 C14 C13 119.4(5) . .
C15 C14 H14 120.3 . .
C13 C14 H14 120.3 . .
C2 O4 Zn1 128.9(4) . 1_455
C19 N1 C20 105.1(5) . .
C19 N1 Zn1 128.7(4) . .
C20 N1 Zn1 126.2(4) . .
C25 N4 C26 106.3(4) . .
C25 N4 Zn2 126.8(3) . 1_556
C26 N4 Zn2 126.6(4) . 1_556
O2 C1 O1 123.9(5) . .
O2 C1 C5 120.1(6) . .
O1 C1 C5 116.0(5) . .
Zn3 O12 Zn2 108.02(15) . .
O6 C10 C9 107.4(5) . .
O6 C10 H10A 110.2 . .
C9 C10 H10A 110.2 . .
O6 C10 H10B 110.2 . .
C9 C10 H10B 110.2 . .
H10A C10 H10B 108.5 . .
C3 C8 C7 120.7(5) . .
C3 C8 H8 119.7 . .
C7 C8 H8 119.7 . .
C7 C6 C5 120.1(5) . .
C7 C6 H6 119.9 . .
C5 C6 H6 119.9 . .
C21 C20 N1 109.9(6) . .
C21 C20 H20 125.1 . .
N1 C20 H20 125.1 . .
O4 C2 O3 124.8(5) . .
O4 C2 C3 118.2(5) . .
O3 C2 C3 117.0(5) . .
O5 C9 C10 107.1(5) . .
O5 C9 H9A 110.3 . .
C10 C9 H9A 110.3 . .
O5 C9 H9B 110.3 . .
C10 C9 H9B 110.3 . .
H9A C9 H9B 108.6 . .
C26 C27 N3 106.9(5) . .
C26 C27 H27 126.5 . .
N3 C27 H27 126.5 . .
C24 C23 C22 113.0(5) . .
C24 C23 H23A 109.0 . .
C22 C23 H23A 109.0 . .
C24 C23 H23B 109.0 . .
C22 C23 H23B 109.0 . .
H23A C23 H23B 107.8 . .
N3 C24 C23 111.9(5) . .
N3 C24 H24A 109.2 . .
C23 C24 H24A 109.2 . .
N3 C24 H24B 109.2 . .
C23 C24 H24B 109.2 . .
H24A C24 H24B 107.9 . .
C20 C21 N2 105.2(5) . .
C20 C21 H21 127.4 . .
N2 C21 H21 127.4 . .
N2 C22 C23 111.8(5) . .
N2 C22 H22A 109.2 . .
C23 C22 H22A 109.2 . .
N2 C22 H22B 109.2 . .
C23 C22 H22B 109.2 . .
H22A C22 H22B 107.9 . .
N1 C19 N2 111.1(6) . .
N1 C19 H19 124.4 . .
N2 C19 H19 124.4 . .
N4 C25 N3 110.5(5) . .
N4 C25 H25 124.8 . .
N3 C25 H25 124.8 . .
O9 C18 O10 124.8(5) . .
O9 C18 C13 116.4(4) . .
O10 C18 C13 118.8(5) . .
C18 O10 Zn2 121.4(4) . 1_545
C18 O9 Zn3 134.2(3) . 1_545

loop_
_geom_bond_atom_site_label_1
_geom_bond_atom_site_label_2
_geom_bond_distance
_geom_bond_site_symmetry_2
Zn3 O11 1.896(4) 1_464
Zn3 O12 1.917(3) .
Zn3 O3 1.963(4) 1_564
Zn3 O9 1.980(4) 1_565
Zn3 Zn2 3.1278(12) .
Zn2 O12 1.949(4) .
Zn2 O8 2.001(4) .
Zn2 N4 2.004(4) 1_554
Zn2 O10 2.061(3) 1_565
Zn2 O7 2.431(4) .
Zn2 C17 2.544(5) .
Zn1 O1 1.938(4) .
Zn1 O11 1.950(4) .
Zn1 N1 1.985(5) .
Zn1 O4 1.990(4) 1_655
O11 Zn3 1.896(4) 1_646
O6 C11 1.368(7) .
O6 C10 1.441(6) .
C26 C27 1.341(8) .
C26 N4 1.371(7) .
C26 H26 0.9300 .
C17 O7 1.228(7) .
C17 O8 1.283(6) .
C17 C15 1.500(7) .
O2 C1 1.224(6) .
O5 C7 1.367(7) .
O5 C9 1.402(6) .
C3 C8 1.380(8) .
C3 C4 1.389(7) .
C3 C2 1.497(7) .
N3 C25 1.336(6) .
N3 C27 1.351(7) .
N3 C24 1.474(7) .
C7 C6 1.382(8) .
C7 C8 1.394(7) .
C4 C5 1.390(7) .
C4 H4 0.9300 .
N2 C19 1.325(7) .
N2 C21 1.372(8) .
N2 C22 1.472(7) .
C15 C16 1.384(8) .
C15 C14 1.388(7) .
O1 C1 1.265(7) .
C13 C12 1.378(7) .
C13 C14 1.405(7) .
C13 C18 1.487(7) .
C11 C12 1.384(7) .
C11 C16 1.401(7) .
C5 C6 1.389(8) .
C5 C1 1.518(8) .
O3 C2 1.262(7) .
O3 Zn3 1.963(4) 1_546
C12 H12 0.9300 .
C16 H16 0.9300 .
C14 H14 0.9300 .
O4 C2 1.251(6) .
O4 Zn1 1.990(4) 1_455
N1 C19 1.323(7) .
N1 C20 1.387(8) .
N4 C25 1.310(7) .
N4 Zn2 2.004(4) 1_556
C10 C9 1.508(8) .
C10 H10A 0.9700 .
C10 H10B 0.9700 .
C8 H8 0.9300 .
C6 H6 0.9300 .
C20 C21 1.351(8) .
C20 H20 0.9300 .
C9 H9A 0.9700 .
C9 H9B 0.9700 .
C27 H27 0.9300 .
C23 C24 1.507(8) .
C23 C22 1.519(8) .
C23 H23A 0.9700 .
C23 H23B 0.9700 .
C24 H24A 0.9700 .
C24 H24B 0.9700 .
C21 H21 0.9300 .
C22 H22A 0.9700 .
C22 H22B 0.9700 .
C19 H19 0.9300 .
C25 H25 0.9300 .
C18 O9 1.255(6) .
C18 O10 1.275(6) .
O10 Zn2 2.061(3) 1_545
O9 Zn3 1.980(4) 1_545

loop_
_geom_torsion_atom_site_label_1
_geom_torsion_atom_site_label_2
_geom_torsion_atom_site_label_3
_geom_torsion_atom_site_label_4
_geom_torsion
_geom_torsion_site_symmetry_1
_geom_torsion_site_symmetry_4
O11 Zn3 Zn2 O12 53.9(3) 1_464 .
O3 Zn3 Zn2 O12 -114.0(2) 1_564 .
O9 Zn3 Zn2 O12 149.5(2) 1_565 .
O11 Zn3 Zn2 O8 18.1(4) 1_464 .
O12 Zn3 Zn2 O8 -35.8(4) . .
O3 Zn3 Zn2 O8 -149.8(4) 1_564 .
O9 Zn3 Zn2 O8 113.6(4) 1_565 .
O11 Zn3 Zn2 N4 -176.3(3) 1_464 1_554
O12 Zn3 Zn2 N4 129.8(2) . 1_554
O3 Zn3 Zn2 N4 15.85(18) 1_564 1_554
O9 Zn3 Zn2 N4 -80.70(19) 1_565 1_554
O11 Zn3 Zn2 O10 -78.2(2) 1_464 1_565
O12 Zn3 Zn2 O10 -132.1(2) . 1_565
O3 Zn3 Zn2 O10 113.89(16) 1_564 1_565
O9 Zn3 Zn2 O10 17.34(16) 1_565 1_565
O11 Zn3 Zn2 O7 90.0(2) 1_464 .
O12 Zn3 Zn2 O7 36.0(2) . .
O3 Zn3 Zn2 O7 -77.94(18) 1_564 .
O9 Zn3 Zn2 O7 -174.49(18) 1_565 .
O11 Zn3 Zn2 C17 74.4(3) 1_464 .
O12 Zn3 Zn2 C17 20.5(3) . .
O3 Zn3 Zn2 C17 -93.5(2) 1_564 .
O9 Zn3 Zn2 C17 169.9(2) 1_565 .
O1 Zn1 O11 Zn3 134.3(2) . 1_646
N1 Zn1 O11 Zn3 -96.0(2) . 1_646
O4 Zn1 O11 Zn3 15.5(2) 1_655 1_646
O12 Zn2 C17 O7 42.5(4) . .
O8 Zn2 C17 O7 177.2(5) . .
N4 Zn2 C17 O7 -74.5(3) 1_554 .
O10 Zn2 C17 O7 172.2(3) 1_565 .
Zn3 Zn2 C17 O7 30.0(4) . .
O12 Zn2 C17 O8 -134.8(3) . .
N4 Zn2 C17 O8 108.3(3) 1_554 .
O10 Zn2 C17 O8 -5.0(4) 1_565 .
O7 Zn2 C17 O8 -177.2(5) . .
Zn3 Zn2 C17 O8 -147.2(2) . .
O12 Zn2 C17 C15 -153.9(18) . .
O8 Zn2 C17 C15 -19.1(17) . .
N4 Zn2 C17 C15 89.2(18) 1_554 .
O10 Zn2 C17 C15 -24.1(19) 1_565 .
O7 Zn2 C17 C15 164(2) . .
Zn3 Zn2 C17 C15 -166.3(17) . .
O8 C17 O7 Zn2 2.5(5) . .
C15 C17 O7 Zn2 -176.2(5) . .
O12 Zn2 O7 C17 -140.3(3) . .
O8 Zn2 O7 C17 -1.6(3) . .
N4 Zn2 O7 C17 109.8(3) 1_554 .
O10 Zn2 O7 C17 -17.5(6) 1_565 .
Zn3 Zn2 O7 C17 -160.4(3) . .
O7 C17 O8 Zn2 -3.1(6) . .
C15 C17 O8 Zn2 175.7(4) . .
O12 Zn2 O8 C17 58.4(4) . .
N4 Zn2 O8 C17 -80.7(3) 1_554 .
O10 Zn2 O8 C17 176.2(3) 1_565 .
O7 Zn2 O8 C17 1.6(3) . .
Zn3 Zn2 O8 C17 84.0(4) . .
C9 O5 C7 C6 3.7(9) . .
C9 O5 C7 C8 -179.5(5) . .
C8 C3 C4 C5 1.8(8) . .
C2 C3 C4 C5 -172.7(5) . .
O7 C17 C15 C16 153.7(5) . .
O8 C17 C15 C16 -25.1(7) . .
Zn2 C17 C15 C16 -8(2) . .
O7 C17 C15 C14 -24.4(7) . .
O8 C17 C15 C14 156.8(5) . .
Zn2 C17 C15 C14 173.5(16) . .
O11 Zn1 O1 C1 177.5(4) . .
N1 Zn1 O1 C1 56.6(4) . .
O4 Zn1 O1 C1 -75.6(4) 1_655 .
C10 O6 C11 C12 176.2(5) . .
C10 O6 C11 C16 -4.3(8) . .
C3 C4 C5 C6 -3.2(8) . .
C3 C4 C5 C1 171.7(5) . .
C14 C13 C12 C11 0.0(8) . .
C18 C13 C12 C11 176.9(5) . .
O6 C11 C12 C13 -179.4(5) . .
C16 C11 C12 C13 1.1(8) . .
C14 C15 C16 C11 1.0(8) . .
C17 C15 C16 C11 -177.1(5) . .
O6 C11 C16 C15 179.0(5) . .
C12 C11 C16 C15 -1.6(8) . .
C16 C15 C14 C13 0.1(8) . .
C17 C15 C14 C13 178.3(5) . .
C12 C13 C14 C15 -0.6(8) . .
C18 C13 C14 C15 -177.7(5) . .
O1 Zn1 N1 C19 -42.8(6) . .
O11 Zn1 N1 C19 -163.5(5) . .
O4 Zn1 N1 C19 92.2(5) 1_655 .
O1 Zn1 N1 C20 137.5(5) . .
O11 Zn1 N1 C20 16.8(5) . .
O4 Zn1 N1 C20 -87.5(5) 1_655 .
C27 C26 N4 C25 1.1(7) . .
C27 C26 N4 Zn2 174.9(4) . 1_556
Zn1 O1 C1 O2 7.5(7) . .
Zn1 O1 C1 C5 -170.6(4) . .
C6 C5 C1 O2 3.1(8) . .
C4 C5 C1 O2 -171.8(5) . .
C6 C5 C1 O1 -178.7(5) . .
C4 C5 C1 O1 6.3(8) . .
O11 Zn3 O12 Zn2 -149.74(17) 1_464 .
O3 Zn3 O12 Zn2 79.2(2) 1_564 .
O9 Zn3 O12 Zn2 -30.3(2) 1_565 .
O8 Zn2 O12 Zn3 166.08(15) . .
N4 Zn2 O12 Zn3 -54.7(2) 1_554 .
O10 Zn2 O12 Zn3 48.2(2) 1_565 .
O7 Zn2 O12 Zn3 -148.50(19) . .
C17 Zn2 O12 Zn3 -167.28(18) . .
C11 O6 C10 C9 179.0(5) . .
C4 C3 C8 C7 1.5(8) . .
C2 C3 C8 C7 176.1(5) . .
O5 C7 C8 C3 179.6(5) . .
C6 C7 C8 C3 -3.4(9) . .
O5 C7 C6 C5 178.6(5) . .
C8 C7 C6 C5 1.9(9) . .
C4 C5 C6 C7 1.4(9) . .
C1 C5 C6 C7 -173.6(5) . .
C19 N1 C20 C21 -0.8(7) . .
Zn1 N1 C20 C21 178.9(4) . .
Zn1 O4 C2 O3 51.9(8) 1_455 .
Zn1 O4 C2 C3 -126.3(5) 1_455 .
Zn3 O3 C2 O4 -17.9(8) 1_546 .
Zn3 O3 C2 C3 160.3(4) 1_546 .
C8 C3 C2 O4 0.4(8) . .
C4 C3 C2 O4 174.9(5) . .
C8 C3 C2 O3 -178.0(5) . .
C4 C3 C2 O3 -3.5(8) . .
C7 O5 C9 C10 -178.1(5) . .
O6 C10 C9 O5 -61.8(6) . .
N4 C26 C27 N3 -1.3(8) . .
C25 N3 C27 C26 1.0(7) . .
C24 N3 C27 C26 -174.6(6) . .
C25 N3 C24 C23 -156.1(6) . .
C27 N3 C24 C23 18.9(9) . .
C22 C23 C24 N3 163.3(5) . .
N1 C20 C21 N2 1.1(7) . .
C19 N2 C21 C20 -1.0(7) . .
C22 N2 C21 C20 179.5(5) . .
C19 N2 C22 C23 112.3(7) . .
C21 N2 C22 C23 -68.3(8) . .
C24 C23 C22 N2 -74.8(8) . .
C20 N1 C19 N2 0.1(6) . .
Zn1 N1 C19 N2 -179.6(4) . .
C21 N2 C19 N1 0.6(7) . .
C22 N2 C19 N1 180.0(5) . .
C26 N4 C25 N3 -0.5(7) . .
Zn2 N4 C25 N3 -174.2(4) 1_556 .
C27 N3 C25 N4 -0.3(7) . .
C24 N3 C25 N4 175.5(5) . .
C12 C13 C18 O9 -164.8(5) . .
C14 C13 C18 O9 12.2(7) . .
C12 C13 C18 O10 12.6(7) . .
C14 C13 C18 O10 -170.4(5) . .
O9 C18 O10 Zn2 23.2(7) . 1_545
C13 C18 O10 Zn2 -154.0(3) . 1_545
O10 C18 O9 Zn3 6.0(9) . 1_545
C13 C18 O9 Zn3 -176.8(4) . 1_545
